data_7252016
loop_
_publ_author_name
'Dragancea, Diana'
'Talmaci, Natalia'
'Shova, Sergiu'
'Hanganu, Anamaria'
'Grabowsky, Simon'
'Decurtins, Silvio'
'Liu, Shi-Xia'
'Baca, Svetlana G.'

_publ_section_title
;
 Oxidovanadium(v) coordination compounds based on
 1,5-bis(2-hydroxy-3-methoxybenzylidene)carbohydrazide: from discrete to
 polymeric assemblies
;
_journal_issue 30
_journal_name_full 'RSC Advances'
_journal_page_first 27906
_journal_page_last 27914
_journal_paper_doi 10.1039/D6RA02540D
_journal_volume 16
_journal_year 2026
_chemical_formula_moiety 'C38 H40 N8 O18 V4, 2(C2 H6 O)'
_chemical_formula_sum 'C42 H52 N8 O20 V4'
_chemical_formula_weight 1192.67
_space_group_crystal_system monoclinic
_space_group_IT_number 14
_space_group_name_Hall '-P 2ybc'
_space_group_name_H-M_alt 'P 1 21/c 1'
_atom_sites_solution_hydrogens mixed
_audit_creation_date 2025-12-17
_audit_creation_method
;
Olex2 1.5
(compiled 2025.07.13 svn.rb7424aed for OlexSys, GUI svn.r7314)
;
_audit_update_record
;
2026-01-25 deposited with the CCDC.	2026-04-30 downloaded from the CCDC.
;
_cell_angle_alpha 90
_cell_angle_beta 93.299(2)
_cell_angle_gamma 90
_cell_formula_units_Z 2
_cell_length_a 12.6070(3)
_cell_length_b 18.2159(4)
_cell_length_c 10.6813(3)
_cell_measurement_reflns_used 6692
_cell_measurement_temperature 100(2)
_cell_measurement_theta_max 26.6665
_cell_measurement_theta_min 1.6147
_cell_volume 2448.87(11)
_computing_cell_refinement
;
        CrysAlisPro, Oxford Diffraction Ltd.,
        Version 1.171.34.44 (release 25-10-2010 CrysAlis171 .NET)
        (compiled Oct 25 2010,18:11:34)
;
_computing_data_collection
;
        CrysAlisPro, Oxford Diffraction Ltd.,
        Version 1.171.34.44 (release 25-10-2010 CrysAlis171 .NET)
        (compiled Oct 25 2010,18:11:34)
;
_computing_data_reduction
;
        CrysAlisPro, Oxford Diffraction Ltd.,
        Version 1.171.34.44 (release 25-10-2010 CrysAlis171 .NET)
        (compiled Oct 25 2010,18:11:34)
;
_computing_molecular_graphics 'Olex2 1.5 (Dolomanov et al., 2009)'
_computing_publication_material 'Olex2 1.5 (Dolomanov et al., 2009)'
_computing_structure_refinement 'SHELXL-97 (Sheldrick, 2008)'
_computing_structure_solution 'SIR92 (Altomare, 1994)'
_diffrn_ambient_temperature 100.15
_diffrn_detector_area_resol_mean 16.0965
_diffrn_measured_fraction_theta_full 0.989
_diffrn_measured_fraction_theta_max 0.897
_diffrn_measurement_device_type 'SuperNova, Single source at offset), Eos'
_diffrn_measurement_method '\w scans'
_diffrn_radiation_type MoK\a
_diffrn_radiation_wavelength 0.71073
_diffrn_reflns_av_R_equivalents 0.0301
_diffrn_reflns_av_unetI/netI 0.0331
_diffrn_reflns_Laue_measured_fraction_full 0.989
_diffrn_reflns_Laue_measured_fraction_max 0.897
_diffrn_reflns_limit_h_max 14
_diffrn_reflns_limit_h_min -15
_diffrn_reflns_limit_k_max 22
_diffrn_reflns_limit_k_min -22
_diffrn_reflns_limit_l_max 12
_diffrn_reflns_limit_l_min -13
_diffrn_reflns_number 14830
_diffrn_reflns_point_group_measured_fraction_full 0.989
_diffrn_reflns_point_group_measured_fraction_max 0.897
_diffrn_reflns_theta_full 25.242
_diffrn_reflns_theta_max 26.725
_diffrn_reflns_theta_min 1.618
_exptl_absorpt_coefficient_mu 0.827
_exptl_absorpt_correction_T_max 1.09
_exptl_absorpt_correction_T_min 0.945
_exptl_absorpt_correction_type gaussian
_exptl_absorpt_process_details
;
        CrysAlisPro, Oxford Diffraction Ltd.,
        Version 1.171.34.44 (release 25-10-2010 CrysAlis171 .NET)
        (compiled Oct 25 2010,18:11:34)
Numerical absorption correction based on gaussian integration over
                        a multifaceted crystal model
;
_exptl_crystal_density_diffrn 1.617
_exptl_crystal_density_method 'not measured'
_exptl_crystal_description block
_exptl_crystal_F_000 1224
_exptl_crystal_size_max 0.1986
_exptl_crystal_size_mid 0.0526
_exptl_crystal_size_min 0.0262
_refine_diff_density_max 0.483
_refine_diff_density_min -0.314
_refine_diff_density_rms 0.061
_refine_ls_extinction_method none
_refine_ls_goodness_of_fit_ref 1.054
_refine_ls_hydrogen_treatment mixed
_refine_ls_matrix_type full
_refine_ls_number_parameters 342
_refine_ls_number_reflns 4666
_refine_ls_number_restraints 1
_refine_ls_restrained_S_all 1.055
_refine_ls_R_factor_all 0.0484
_refine_ls_R_factor_gt 0.0364
_refine_ls_shift/su_max 0.000
_refine_ls_shift/su_mean 0.000
_refine_ls_structure_factor_coef Fsqd
_refine_ls_weighting_details 'w=1/[\s^2^(Fo^2^)+(0.0372P)^2^+1.7040P] where P=(Fo^2^+2Fc^2^)/3'
_refine_ls_weighting_scheme calc
_refine_ls_wR_factor_gt 0.0820
_refine_ls_wR_factor_ref 0.0878
_reflns_Friedel_coverage 0.000
_reflns_number_gt 3860
_reflns_number_total 4666
_reflns_threshold_expression 'I > 2\s(I)'
_cod_data_source_file d6ra02540d2.cif
_cod_data_source_block 11sd008
_cod_database_code 7252016
_shelx_shelxl_version_number 2018/3
_shelx_space_group_comment
;
The symmetry employed for this shelxl refinement is uniquely defined
by the following loop, which should always be used as a source of
symmetry information in preference to the above space-group names.
They are only intended as comments.
;
_olex2_refinement_description
;
1. Fixed Uiso
 At 1.2 times of:
  All C(H) groups, All C(H,H) groups, All N(H) groups
 At 1.5 times of:
  All C(H,H,H) groups, All O(H) groups
2. Restrained distances
 N2-H2
 1 with sigma of 0.02
3.a Secondary CH2 refined with riding coordinates:
 C18(H18A,H18B), C21(H21A,H21B)
3.b Aromatic/amide H refined with riding coordinates:
 C4(H4), C5(H5), C6(H6), C8(H8), C10(H10), C14(H14), C15(H15), C16(H16)
3.c Idealised Me refined as rotating group:
 C7(H7A,H7B,H7C), C17(H17A,H17B,H17C), C19(H19A,H19B,H19C), C22(H22A,H22B,H22C)
3.d Idealised tetrahedral OH refined as rotating group:
 O20(H20)
;
_olex2_submission_special_instructions 'No special instructions were received'

loop_
_space_group_symop_operation_xyz
'x, y, z'
'-x, y+1/2, -z+1/2'
'-x, -y, -z'
'x, -y-1/2, z-1/2'

loop_
_atom_site_label
_atom_site_type_symbol
_atom_site_fract_x
_atom_site_fract_y
_atom_site_fract_z
_atom_site_U_iso_or_equiv
_atom_site_adp_type
_atom_site_occupancy
_atom_site_site_symmetry_order
_atom_site_calc_flag
_atom_site_refinement_flags_posn
_atom_site_refinement_flags_adp
_atom_site_refinement_flags_occupancy
_atom_site_disorder_assembly
_atom_site_disorder_group
V1 V -0.06603(3) 0.43450(2) 0.72579(4) 0.01802(11) Uani 1 1 d . . . . .
C1 C -0.16093(19) 0.54586(13) 0.9644(2) 0.0227(5) Uani 1 1 d . . . . .
C2 C -0.21099(19) 0.48020(13) 0.9266(2) 0.0225(5) Uani 1 1 d . . . . .
C3 C -0.3084(2) 0.46226(14) 0.9786(2) 0.0258(6) Uani 1 1 d . . . . .
C4 C -0.3477(2) 0.50632(15) 1.0704(2) 0.0312(6) Uani 1 1 d . . . . .
H4 H -0.411949 0.492889 1.106628 0.037 Uiso 1 1 calc R U . . .
C5 C -0.2954(2) 0.56966(15) 1.1109(2) 0.0322(6) Uani 1 1 d . . . . .
H5 H -0.322988 0.598791 1.175259 0.039 Uiso 1 1 calc R U . . .
C6 C -0.2037(2) 0.58994(15) 1.0573(2) 0.0287(6) Uani 1 1 d . . . . .
H6 H -0.168669 0.634076 1.082978 0.034 Uiso 1 1 calc R U . . .
O1 O -0.16851(14) 0.43461(9) 0.84744(16) 0.0282(4) Uani 1 1 d . . . . .
O2 O -0.36297(15) 0.39923(10) 0.94412(17) 0.0363(5) Uani 1 1 d . . . . .
C7 C -0.3934(2) 0.39318(18) 0.8134(3) 0.0432(8) Uani 1 1 d . . . . .
H7A H -0.422832 0.440094 0.782766 0.065 Uiso 1 1 calc R U . . .
H7B H -0.447258 0.354654 0.800811 0.065 Uiso 1 1 calc R U . . .
H7C H -0.331084 0.380657 0.766964 0.065 Uiso 1 1 calc R U . . .
C8 C -0.06571(19) 0.56962(13) 0.9111(2) 0.0226(5) Uani 1 1 d . . . . .
H8 H -0.033135 0.613284 0.943167 0.027 Uiso 1 1 calc R U . . .
N1 N -0.02058(15) 0.53557(11) 0.82170(18) 0.0203(4) Uani 1 1 d . . . . .
N2 N 0.07093(16) 0.56907(11) 0.78380(19) 0.0230(5) Uani 1 1 d D . . . .
H2 H 0.085(2) 0.6175(10) 0.808(2) 0.028 Uiso 1 1 d D U . . .
C9 C 0.11874(18) 0.53420(13) 0.6920(2) 0.0201(5) Uani 1 1 d . . . . .
O3 O 0.20334(12) 0.56095(9) 0.65221(15) 0.0227(4) Uani 1 1 d . . . . .
N3 N 0.07193(15) 0.47264(10) 0.64870(18) 0.0190(4) Uani 1 1 d . . . . .
N4 N 0.13195(15) 0.44328(10) 0.55530(18) 0.0191(4) Uani 1 1 d . . . . .
C10 C 0.09825(18) 0.38556(12) 0.4961(2) 0.0191(5) Uani 1 1 d . . . . .
H10 H 0.033491 0.364043 0.518881 0.023 Uiso 1 1 calc R U . . .
O6 O -0.13978(13) 0.43312(9) 0.59530(16) 0.0250(4) Uani 1 1 d . . . . .
O7 O -0.02146(13) 0.35185(9) 0.74900(16) 0.0263(4) Uani 1 1 d . . . . .
V2 V 0.27327(3) 0.50603(2) 0.51943(4) 0.02247(12) Uani 1 1 d . . . . .
C11 C 0.15445(18) 0.35161(13) 0.3959(2) 0.0197(5) Uani 1 1 d . . . . .
C12 C 0.24253(18) 0.38449(12) 0.3432(2) 0.0208(5) Uani 1 1 d . . . . .
O4 O 0.27584(14) 0.45168(9) 0.37576(16) 0.0276(4) Uani 1 1 d . . . . .
C13 C 0.29510(18) 0.34737(13) 0.2492(2) 0.0218(5) Uani 1 1 d . . . . .
C14 C 0.2586(2) 0.28010(14) 0.2066(2) 0.0258(6) Uani 1 1 d . . . . .
H14 H 0.294580 0.254917 0.143750 0.031 Uiso 1 1 calc R U . . .
C15 C 0.1689(2) 0.24891(14) 0.2555(2) 0.0273(6) Uani 1 1 d . . . . .
H15 H 0.142709 0.203321 0.223483 0.033 Uiso 1 1 calc R U . . .
C16 C 0.11797(19) 0.28343(13) 0.3495(2) 0.0244(6) Uani 1 1 d . . . . .
H16 H 0.057845 0.261058 0.383337 0.029 Uiso 1 1 calc R U . . .
O5 O 0.38176(13) 0.38277(9) 0.20759(16) 0.0280(4) Uani 1 1 d . . . . .
C17 C 0.4470(2) 0.34091(15) 0.1291(3) 0.0354(7) Uani 1 1 d . . . . .
H17A H 0.469473 0.295601 0.172351 0.053 Uiso 1 1 calc R U . . .
H17B H 0.509704 0.369744 0.110182 0.053 Uiso 1 1 calc R U . . .
H17C H 0.406475 0.328667 0.050780 0.053 Uiso 1 1 calc R U . . .
O8 O 0.35049(14) 0.45919(10) 0.61131(17) 0.0346(5) Uani 1 1 d . . . . .
O9 O 0.35267(13) 0.58287(9) 0.48902(16) 0.0262(4) Uani 1 1 d . . . . .
C18 C 0.4407(2) 0.60948(15) 0.5680(3) 0.0352(7) Uani 1 1 d . . . . .
H18A H 0.493064 0.569589 0.583664 0.042 Uiso 1 1 calc R U . . .
H18B H 0.415182 0.625334 0.649643 0.042 Uiso 1 1 calc R U . . .
C19 C 0.4924(2) 0.67280(16) 0.5060(3) 0.0400(7) Uani 1 1 d . . . . .
H19A H 0.520581 0.656366 0.427076 0.060 Uiso 1 1 calc R U . . .
H19B H 0.550637 0.691748 0.561604 0.060 Uiso 1 1 calc R U . . .
H19C H 0.439932 0.711718 0.488726 0.060 Uiso 1 1 calc R U . . .
O20 O 0.09976(15) 0.71370(10) 0.85778(19) 0.0380(5) Uani 1 1 d . . . . .
H20 H 0.070813 0.750885 0.824196 0.057 Uiso 1 1 calc R U . . .
C21 C 0.2013(2) 0.73368(17) 0.9153(3) 0.0389(7) Uani 1 1 d . . . . .
H21A H 0.230569 0.775481 0.869196 0.047 Uiso 1 1 calc R U . . .
H21B H 0.250891 0.691820 0.909997 0.047 Uiso 1 1 calc R U . . .
C22 C 0.1929(3) 0.75457(17) 1.0497(3) 0.0435(8) Uani 1 1 d . . . . .
H22A H 0.150601 0.799498 1.054648 0.065 Uiso 1 1 calc R U . . .
H22B H 0.264167 0.763088 1.088526 0.065 Uiso 1 1 calc R U . . .
H22C H 0.158472 0.714817 1.093991 0.065 Uiso 1 1 calc R U . . .

loop_
_atom_site_aniso_label
_atom_site_aniso_U_11
_atom_site_aniso_U_22
_atom_site_aniso_U_33
_atom_site_aniso_U_23
_atom_site_aniso_U_13
_atom_site_aniso_U_12
V1 0.0181(2) 0.0155(2) 0.0212(2) 0.00132(17) 0.00737(16) 0.00083(16)
C1 0.0254(13) 0.0253(13) 0.0181(12) 0.0025(10) 0.0069(10) 0.0051(10)
C2 0.0255(13) 0.0227(12) 0.0198(12) 0.0036(10) 0.0067(10) 0.0049(10)
C3 0.0267(13) 0.0285(13) 0.0231(13) 0.0018(11) 0.0085(11) 0.0003(11)
C4 0.0298(14) 0.0381(15) 0.0272(14) 0.0043(12) 0.0155(12) 0.0038(12)
C5 0.0385(16) 0.0350(15) 0.0247(14) -0.0050(12) 0.0155(12) 0.0058(12)
C6 0.0344(15) 0.0287(13) 0.0235(13) -0.0040(11) 0.0073(11) 0.0007(12)
O1 0.0306(10) 0.0239(9) 0.0321(10) -0.0040(8) 0.0182(8) -0.0032(8)
O2 0.0379(11) 0.0381(11) 0.0351(11) -0.0036(9) 0.0195(9) -0.0124(9)
C7 0.0381(17) 0.0521(19) 0.0402(18) -0.0144(15) 0.0098(14) -0.0118(14)
C8 0.0257(13) 0.0209(12) 0.0213(13) -0.0013(10) 0.0019(10) 0.0007(10)
N1 0.0202(10) 0.0198(10) 0.0215(10) 0.0014(9) 0.0069(8) 0.0001(8)
N2 0.0229(11) 0.0190(10) 0.0279(11) -0.0037(9) 0.0097(9) -0.0046(9)
C9 0.0197(12) 0.0209(12) 0.0197(12) 0.0034(10) 0.0028(10) 0.0025(10)
O3 0.0208(9) 0.0234(9) 0.0246(9) -0.0012(7) 0.0074(7) -0.0054(7)
N3 0.0190(10) 0.0181(10) 0.0205(10) -0.0012(8) 0.0079(8) -0.0005(8)
N4 0.0196(10) 0.0188(10) 0.0200(10) 0.0033(8) 0.0093(8) 0.0016(8)
C10 0.0173(12) 0.0162(11) 0.0241(13) 0.0022(10) 0.0057(10) -0.0006(9)
O6 0.0207(9) 0.0281(9) 0.0267(9) 0.0041(8) 0.0044(7) -0.0033(7)
O7 0.0245(9) 0.0200(9) 0.0355(10) 0.0077(8) 0.0111(8) 0.0037(7)
V2 0.0190(2) 0.0225(2) 0.0267(2) -0.00109(18) 0.00887(18) -0.00306(17)
C11 0.0193(12) 0.0214(12) 0.0187(12) 0.0020(10) 0.0026(10) 0.0023(10)
C12 0.0210(12) 0.0187(12) 0.0232(13) 0.0019(10) 0.0043(10) 0.0011(10)
O4 0.0332(10) 0.0189(9) 0.0326(10) -0.0040(8) 0.0175(8) -0.0073(7)
C13 0.0215(12) 0.0246(12) 0.0199(12) 0.0033(10) 0.0056(10) 0.0007(10)
C14 0.0290(14) 0.0267(13) 0.0225(13) -0.0038(11) 0.0084(11) 0.0006(11)
C15 0.0302(14) 0.0245(13) 0.0277(14) -0.0058(11) 0.0055(11) -0.0064(11)
C16 0.0233(13) 0.0240(13) 0.0265(13) 0.0011(11) 0.0055(11) -0.0045(10)
O5 0.0282(9) 0.0260(9) 0.0317(10) -0.0045(8) 0.0179(8) -0.0042(8)
C17 0.0334(15) 0.0351(15) 0.0402(16) -0.0085(13) 0.0234(13) -0.0030(12)
O8 0.0281(10) 0.0379(11) 0.0389(11) 0.0091(9) 0.0108(9) 0.0053(9)
O9 0.0219(9) 0.0277(9) 0.0296(10) 0.0005(8) 0.0057(7) -0.0066(7)
C18 0.0266(14) 0.0371(16) 0.0411(17) 0.0025(13) -0.0033(13) -0.0097(12)
C19 0.0296(15) 0.0375(16) 0.0523(18) 0.0063(15) -0.0036(14) -0.0109(13)
O20 0.0434(12) 0.0249(10) 0.0447(12) 0.0004(9) -0.0067(10) -0.0009(9)
C21 0.0384(17) 0.0391(16) 0.0386(17) -0.0004(14) -0.0012(14) -0.0020(13)
C22 0.0452(18) 0.0406(17) 0.0451(19) 0.0003(15) 0.0049(15) -0.0069(14)

loop_
_atom_type_symbol
_atom_type_description
_atom_type_scat_dispersion_real
_atom_type_scat_dispersion_imag
_atom_type_scat_source
C C 0.0033 0.0016 'International Tables Vol C Tables 4.2.6.8 and 6.1.1.4'
H H 0.0000 0.0000 'International Tables Vol C Tables 4.2.6.8 and 6.1.1.4'
N N 0.0061 0.0033 'International Tables Vol C Tables 4.2.6.8 and 6.1.1.4'
O O 0.0106 0.0060 'International Tables Vol C Tables 4.2.6.8 and 6.1.1.4'
V V 0.3005 0.5294 'International Tables Vol C Tables 4.2.6.8 and 6.1.1.4'

loop_
_exptl_crystal_face_index_h
_exptl_crystal_face_index_k
_exptl_crystal_face_index_l
_exptl_crystal_face_perp_dist
1 0 0 0.0131
-1 0 0 0.0131
0 0 -1 0.0967
0 -16 12 0.0725
0 1 0 0.0263
0 -1 0 0.0263
0 0 1 0.1

loop_
_geom_angle_atom_site_label_1
_geom_angle_atom_site_label_2
_geom_angle_atom_site_label_3
_geom_angle
_geom_angle_site_symmetry_1
_geom_angle_site_symmetry_3
_geom_angle_publ_flag
O1 V1 N1 81.16(7) . . ?
O1 V1 N3 153.16(8) . . ?
N3 V1 N1 72.54(7) . . ?
O6 V1 O1 102.10(8) . . ?
O6 V1 N1 122.64(8) . . ?
O6 V1 N3 96.61(8) . . ?
O7 V1 O1 98.10(8) . . ?
O7 V1 N1 129.54(9) . . ?
O7 V1 N3 94.60(8) . . ?
O7 V1 O6 106.97(9) . . ?
C2 C1 C6 120.4(2) . . ?
C2 C1 C8 121.3(2) . . ?
C6 C1 C8 118.3(2) . . ?
C1 C2 C3 118.1(2) . . ?
O1 C2 C1 121.9(2) . . ?
O1 C2 C3 119.9(2) . . ?
C4 C3 C2 120.0(2) . . ?
O2 C3 C2 121.3(2) . . ?
O2 C3 C4 118.7(2) . . ?
C3 C4 H4 119.3 . . ?
C3 C4 C5 121.5(2) . . ?
C5 C4 H4 119.3 . . ?
C4 C5 H5 120.3 . . ?
C6 C5 C4 119.4(2) . . ?
C6 C5 H5 120.3 . . ?
C1 C6 H6 119.8 . . ?
C5 C6 C1 120.5(2) . . ?
C5 C6 H6 119.8 . . ?
C2 O1 V1 139.62(15) . . ?
C3 O2 C7 115.3(2) . . ?
O2 C7 H7A 109.5 . . ?
O2 C7 H7B 109.5 . . ?
O2 C7 H7C 109.5 . . ?
H7A C7 H7B 109.5 . . ?
H7A C7 H7C 109.5 . . ?
H7B C7 H7C 109.5 . . ?
C1 C8 H8 117.8 . . ?
N1 C8 C1 124.3(2) . . ?
N1 C8 H8 117.8 . . ?
C8 N1 V1 129.69(16) . . ?
C8 N1 N2 114.3(2) . . ?
N2 N1 V1 115.96(14) . . ?
N1 N2 H2 119.1(16) . . ?
C9 N2 N1 114.96(19) . . ?
C9 N2 H2 124.2(16) . . ?
O3 C9 N2 119.0(2) . . ?
O3 C9 N3 124.7(2) . . ?
N3 C9 N2 116.3(2) . . ?
C9 O3 V2 117.57(15) . . ?
C9 N3 V1 120.28(14) . . ?
C9 N3 N4 108.82(17) . . ?
N4 N3 V1 130.88(14) . . ?
N3 N4 V2 114.18(14) . . ?
C10 N4 N3 119.23(18) . . ?
C10 N4 V2 126.52(15) . . ?
N4 C10 H10 118.4 . . ?
N4 C10 C11 123.2(2) . . ?
C11 C10 H10 118.4 . . ?
V1 O6 V2 144.00(10) . 3_566 ?
O3 V2 N4 74.70(7) . . ?
O3 V2 O6 78.28(7) . 3_566 ?
N4 V2 O6 76.45(7) . 3_566 ?
O4 V2 O3 154.63(8) . . ?
O4 V2 N4 85.26(7) . . ?
O4 V2 O6 82.07(7) . 3_566 ?
O8 V2 O3 96.36(8) . . ?
O8 V2 N4 95.05(8) . . ?
O8 V2 O6 170.85(8) . 3_566 ?
O8 V2 O4 100.82(9) . . ?
O8 V2 O9 101.88(9) . . ?
O9 V2 O3 90.67(7) . . ?
O9 V2 N4 158.79(8) . . ?
O9 V2 O6 85.71(7) . 3_566 ?
O9 V2 O4 103.76(8) . . ?
C12 C11 C10 122.8(2) . . ?
C16 C11 C10 118.1(2) . . ?
C16 C11 C12 119.0(2) . . ?
C11 C12 C13 119.7(2) . . ?
O4 C12 C11 122.0(2) . . ?
O4 C12 C13 118.2(2) . . ?
C12 O4 V2 134.07(15) . . ?
C14 C13 C12 120.1(2) . . ?
O5 C13 C12 115.1(2) . . ?
O5 C13 C14 124.9(2) . . ?
C13 C14 H14 119.9 . . ?
C13 C14 C15 120.2(2) . . ?
C15 C14 H14 119.9 . . ?
C14 C15 H15 119.7 . . ?
C16 C15 C14 120.7(2) . . ?
C16 C15 H15 119.7 . . ?
C11 C16 H16 119.9 . . ?
C15 C16 C11 120.3(2) . . ?
C15 C16 H16 119.9 . . ?
C13 O5 C17 115.95(19) . . ?
O5 C17 H17A 109.5 . . ?
O5 C17 H17B 109.5 . . ?
O5 C17 H17C 109.5 . . ?
H17A C17 H17B 109.5 . . ?
H17A C17 H17C 109.5 . . ?
H17B C17 H17C 109.5 . . ?
C18 O9 V2 125.94(16) . . ?
O9 C18 H18A 109.7 . . ?
O9 C18 H18B 109.7 . . ?
O9 C18 C19 110.0(2) . . ?
H18A C18 H18B 108.2 . . ?
C19 C18 H18A 109.7 . . ?
C19 C18 H18B 109.7 . . ?
C18 C19 H19A 109.5 . . ?
C18 C19 H19B 109.5 . . ?
C18 C19 H19C 109.5 . . ?
H19A C19 H19B 109.5 . . ?
H19A C19 H19C 109.5 . . ?
H19B C19 H19C 109.5 . . ?
C21 O20 H20 109.5 . . ?
O20 C21 H21A 109.3 . . ?
O20 C21 H21B 109.3 . . ?
O20 C21 C22 111.5(2) . . ?
H21A C21 H21B 108.0 . . ?
C22 C21 H21A 109.3 . . ?
C22 C21 H21B 109.3 . . ?
C21 C22 H22A 109.5 . . ?
C21 C22 H22B 109.5 . . ?
C21 C22 H22C 109.5 . . ?
H22A C22 H22B 109.5 . . ?
H22A C22 H22C 109.5 . . ?
H22B C22 H22C 109.5 . . ?

loop_
_geom_bond_atom_site_label_1
_geom_bond_atom_site_label_2
_geom_bond_distance
_geom_bond_site_symmetry_2
_geom_bond_publ_flag
V1 O1 1.8844(16) . ?
V1 N1 2.168(2) . ?
V1 N3 2.0858(18) . ?
V1 O6 1.6305(17) . ?
V1 O7 1.6212(16) . ?
C1 C2 1.401(4) . ?
C1 C6 1.407(3) . ?
C1 C8 1.425(3) . ?
C2 C3 1.414(3) . ?
C2 O1 1.321(3) . ?
C3 C4 1.381(3) . ?
C3 O2 1.378(3) . ?
C4 H4 0.9500 . ?
C4 C5 1.385(4) . ?
C5 H5 0.9500 . ?
C5 C6 1.371(4) . ?
C6 H6 0.9500 . ?
O2 C7 1.431(3) . ?
C7 H7A 0.9800 . ?
C7 H7B 0.9800 . ?
C7 H7C 0.9800 . ?
C8 H8 0.9500 . ?
C8 N1 1.297(3) . ?
N1 N2 1.386(3) . ?
N2 H2 0.935(17) . ?
N2 C9 1.340(3) . ?
C9 O3 1.268(3) . ?
C9 N3 1.337(3) . ?
O3 V2 1.9833(16) . ?
N3 N4 1.393(3) . ?
N4 C10 1.287(3) . ?
N4 V2 2.1694(19) . ?
C10 H10 0.9500 . ?
C10 C11 1.455(3) . ?
O6 V2 2.3076(17) 3_566 ?
V2 O4 1.8281(17) . ?
V2 O8 1.5903(19) . ?
V2 O9 1.7619(17) . ?
C11 C12 1.407(3) . ?
C11 C16 1.404(3) . ?
C12 O4 1.334(3) . ?
C12 C13 1.407(3) . ?
C13 C14 1.377(3) . ?
C13 O5 1.365(3) . ?
C14 H14 0.9500 . ?
C14 C15 1.393(3) . ?
C15 H15 0.9500 . ?
C15 C16 1.376(3) . ?
C16 H16 0.9500 . ?
O5 C17 1.428(3) . ?
C17 H17A 0.9800 . ?
C17 H17B 0.9800 . ?
C17 H17C 0.9800 . ?
O9 C18 1.438(3) . ?
C18 H18A 0.9900 . ?
C18 H18B 0.9900 . ?
C18 C19 1.498(4) . ?
C19 H19A 0.9800 . ?
C19 H19B 0.9800 . ?
C19 H19C 0.9800 . ?
O20 H20 0.8400 . ?
O20 C21 1.434(3) . ?
C21 H21A 0.9900 . ?
C21 H21B 0.9900 . ?
C21 C22 1.494(4) . ?
C22 H22A 0.9800 . ?
C22 H22B 0.9800 . ?
C22 H22C 0.9800 . ?

loop_
_geom_torsion_atom_site_label_1
_geom_torsion_atom_site_label_2
_geom_torsion_atom_site_label_3
_geom_torsion_atom_site_label_4
_geom_torsion
_geom_torsion_site_symmetry_1
_geom_torsion_site_symmetry_2
_geom_torsion_site_symmetry_3
_geom_torsion_site_symmetry_4
_geom_torsion_publ_flag
V1 N1 N2 C9 0.3(3) . . . . ?
V1 N3 N4 C10 5.4(3) . . . . ?
V1 N3 N4 V2 -177.50(11) . . . . ?
C1 C2 C3 C4 -4.5(4) . . . . ?
C1 C2 C3 O2 178.8(2) . . . . ?
C1 C2 O1 V1 -19.4(4) . . . . ?
C1 C8 N1 V1 -1.3(4) . . . . ?
C1 C8 N1 N2 179.4(2) . . . . ?
C2 C1 C6 C5 -0.8(4) . . . . ?
C2 C1 C8 N1 3.1(4) . . . . ?
C2 C3 C4 C5 2.0(4) . . . . ?
C2 C3 O2 C7 -59.1(3) . . . . ?
C3 C2 O1 V1 162.4(2) . . . . ?
C3 C4 C5 C6 1.2(4) . . . . ?
C4 C3 O2 C7 124.2(3) . . . . ?
C4 C5 C6 C1 -1.8(4) . . . . ?
C6 C1 C2 C3 3.9(4) . . . . ?
C6 C1 C2 O1 -174.3(2) . . . . ?
C6 C1 C8 N1 -177.3(2) . . . . ?
O1 V1 O6 V2 57.13(16) . . . 3_566 ?
O1 C2 C3 C4 173.8(2) . . . . ?
O1 C2 C3 O2 -2.9(4) . . . . ?
O2 C3 C4 C5 178.8(2) . . . . ?
C8 C1 C2 C3 -176.5(2) . . . . ?
C8 C1 C2 O1 5.3(4) . . . . ?
C8 C1 C6 C5 179.6(2) . . . . ?
C8 N1 N2 C9 179.6(2) . . . . ?
N1 V1 O1 C2 16.5(3) . . . . ?
N1 V1 O6 V2 -30.04(18) . . . 3_566 ?
N1 N2 C9 O3 -179.6(2) . . . . ?
N1 N2 C9 N3 0.5(3) . . . . ?
N2 C9 O3 V2 178.42(17) . . . . ?
N2 C9 N3 V1 -1.2(3) . . . . ?
N2 C9 N3 N4 -179.5(2) . . . . ?
C9 N3 N4 C10 -176.5(2) . . . . ?
C9 N3 N4 V2 0.5(2) . . . . ?
O3 C9 N3 V1 179.00(18) . . . . ?
O3 C9 N3 N4 0.7(3) . . . . ?
O3 V2 O4 C12 -66.0(3) . . . . ?
O3 V2 O9 C18 73.0(2) . . . . ?
N3 V1 O1 C2 28.1(4) . . . . ?
N3 V1 O6 V2 -103.52(15) . . . 3_566 ?
N3 C9 O3 V2 -1.7(3) . . . . ?
N3 N4 C10 C11 179.0(2) . . . . ?
N4 C10 C11 C12 -9.1(4) . . . . ?
N4 C10 C11 C16 171.6(2) . . . . ?
N4 V2 O4 C12 -28.5(2) . . . . ?
N4 V2 O9 C18 118.6(3) . . . . ?
C10 C11 C12 O4 -4.8(4) . . . . ?
C10 C11 C12 C13 178.0(2) . . . . ?
C10 C11 C16 C15 -179.5(2) . . . . ?
O6 V1 O1 C2 -105.1(3) . . . . ?
O6 V2 O4 C12 -105.4(2) 3_566 . . . ?
O6 V2 O9 C18 151.2(2) 3_566 . . . ?
O7 V1 O1 C2 145.5(3) . . . . ?
O7 V1 O6 V2 159.61(14) . . . 3_566 ?
V2 N4 C10 C11 2.3(3) . . . . ?
V2 O9 C18 C19 176.22(18) . . . . ?
C11 C12 O4 V2 30.2(4) . . . . ?
C11 C12 C13 C14 1.8(4) . . . . ?
C11 C12 C13 O5 -177.7(2) . . . . ?
C12 C11 C16 C15 1.1(4) . . . . ?
C12 C13 C14 C15 0.6(4) . . . . ?
C12 C13 O5 C17 169.4(2) . . . . ?
O4 V2 O9 C18 -128.1(2) . . . . ?
O4 C12 C13 C14 -175.5(2) . . . . ?
O4 C12 C13 O5 5.0(3) . . . . ?
C13 C12 O4 V2 -152.56(19) . . . . ?
C13 C14 C15 C16 -2.3(4) . . . . ?
C14 C13 O5 C17 -10.2(4) . . . . ?
C14 C15 C16 C11 1.4(4) . . . . ?
C16 C11 C12 O4 174.5(2) . . . . ?
C16 C11 C12 C13 -2.7(4) . . . . ?
O5 C13 C14 C15 -179.9(2) . . . . ?
O8 V2 O4 C12 65.8(2) . . . . ?
O8 V2 O9 C18 -23.6(2) . . . . ?
O9 V2 O4 C12 171.0(2) . . . . ?
